data_2222937
loop_
_publ_author_name
'Wang, Zhao-Yang'
'Wang, Ying-Li'
'Yang, Guang'
'Ng, Seik Weng'

_publ_section_title
Bis(\m~2~-3,5-diisopropyl-4<i>H</i>-1,2,4-triazole-\k^2^<i>N</i>^1^:<i>N</i>^2^)bis[(nitrato-\k<i>O</i>)silver(I)]
_journal_coeditor_code XU2560
_journal_issue 8
_journal_name_full 'Acta Crystallographica Section E'
_journal_page_first m974
_journal_paper_doi 10.1107/S1600536809028384
_journal_volume 65
_journal_year 2009
_chemical_formula_iupac '[Ag2 (N O3)2 (C8 H15 N3)2]'
_chemical_formula_moiety 'C16 H30 Ag2 N8 O6'
_chemical_formula_sum 'C16 H30 Ag2 N8 O6'
_chemical_formula_weight 646.22
_chemical_name_systematic
;
Bis(\m~2~-3,5-diisopropyl-4<i>H</i>-1,2,4-triazole-
\k^2^<i>N</i>^1^:<i>N</i>^2^)bis[(nitrato-\k<i>O</i>)silver(I)]
;
_space_group_IT_number 14
_symmetry_cell_setting monoclinic
_symmetry_space_group_name_Hall '-P 2yn'
_symmetry_space_group_name_H-M 'P 1 21/n 1'
_atom_sites_solution_hydrogens geom
_atom_sites_solution_primary direct
_atom_sites_solution_secondary difmap
_audit_creation_method SHELXL-97
_cell_angle_alpha 90.00
_cell_angle_beta 99.523(2)
_cell_angle_gamma 90.00
_cell_formula_units_Z 2
_cell_length_a 5.7910(10)
_cell_length_b 14.5410(10)
_cell_length_c 14.5780(10)
_cell_measurement_reflns_used 1859
_cell_measurement_temperature 293(2)
_cell_measurement_theta_max 21.8
_cell_measurement_theta_min 2.8
_cell_volume 1210.7(2)
_computing_cell_refinement 'SAINT (Bruker, 1999)'
_computing_data_collection 'APEX2 (Bruker, 1999)'
_computing_data_reduction 'SAINT (Bruker, 1999)'
_computing_molecular_graphics 'X-SEED (Barbour, 2001)'
_computing_publication_material 'publCIF (Westrip, 2009)'
_computing_structure_refinement 'SHELXL97 (Sheldrick, 2008)'
_computing_structure_solution 'SHELXS97 (Sheldrick, 2008)'
_diffrn_ambient_temperature 293(2)
_diffrn_measured_fraction_theta_full 0.996
_diffrn_measured_fraction_theta_max 0.996
_diffrn_measurement_device_type 'Bruker SMART'
_diffrn_measurement_method '\f and \w'
_diffrn_radiation_monochromator graphite
_diffrn_radiation_source 'fine-focus sealed tube'
_diffrn_radiation_type MoK\a
_diffrn_radiation_wavelength 0.71073
_diffrn_reflns_av_R_equivalents 0.0627
_diffrn_reflns_av_sigmaI/netI 0.0652
_diffrn_reflns_limit_h_max 6
_diffrn_reflns_limit_h_min -6
_diffrn_reflns_limit_k_max 17
_diffrn_reflns_limit_k_min -9
_diffrn_reflns_limit_l_max 13
_diffrn_reflns_limit_l_min -17
_diffrn_reflns_number 5562
_diffrn_reflns_theta_full 25.00
_diffrn_reflns_theta_max 25.00
_diffrn_reflns_theta_min 1.99
_diffrn_standards_decay_% 0
_diffrn_standards_interval_count 0
_diffrn_standards_interval_time 0
_diffrn_standards_number 0
_exptl_absorpt_coefficient_mu 1.664
_exptl_absorpt_correction_T_max 1.000
_exptl_absorpt_correction_T_min 0.670
_exptl_absorpt_correction_type multi-scan
_exptl_absorpt_process_details '(SADABS; Sheldrick, 1996)'
_exptl_crystal_colour Colorless
_exptl_crystal_density_diffrn 1.773
_exptl_crystal_density_method 'not measured'
_exptl_crystal_description Prism
_exptl_crystal_F_000 648
_exptl_crystal_size_max 0.41
_exptl_crystal_size_mid 0.17
_exptl_crystal_size_min 0.13
_refine_diff_density_max 0.913
_refine_diff_density_min -0.964
_refine_ls_extinction_method none
_refine_ls_goodness_of_fit_ref 1.083
_refine_ls_hydrogen_treatment constr
_refine_ls_matrix_type full
_refine_ls_number_parameters 151
_refine_ls_number_reflns 2124
_refine_ls_number_restraints 18
_refine_ls_restrained_S_all 1.088
_refine_ls_R_factor_all 0.1129
_refine_ls_R_factor_gt 0.0783
_refine_ls_shift/su_max 0.001
_refine_ls_shift/su_mean 0.001
_refine_ls_structure_factor_coef Fsqd
_refine_ls_weighting_details 'calc w=1/[\s^2^(Fo^2^)+(0.1131P)^2^+8.3674P] where P=(Fo^2^+2Fc^2^)/3'
_refine_ls_weighting_scheme calc
_refine_ls_wR_factor_gt 0.2210
_refine_ls_wR_factor_ref 0.2398
_reflns_number_gt 1389
_reflns_number_total 2124
_reflns_threshold_expression I>2\s(I)
_cod_data_source_file xu2560.cif
_cod_data_source_block I
_cod_depositor_comments
;
The following automatic conversions were performed:
'_symmetry_cell_setting' value 'Monoclinic' changed to 'monoclinic'
according to '/home/saulius/struct/CIF-dictionaries/cif_core.dic'
dictionary named 'cif_core.dic' version 2.4.1 from
2010-06-29.

'_exptl_absorpt_correction_type' value 'Multi-scan' changed
to 'multi-scan' according to
'/home/saulius/struct/CIF-dictionaries/cif_core.dic' dictionary named
'cif_core.dic' version 2.4.1 from 2010-06-29.

Automatic conversion script
Id: cif_fix_enum 1527 2010-12-29 10:47:43Z saulius 

The following automatic conversions were performed:

'_symmetry_cell_setting' value 'Monoclinic' changed to 'monoclinic'
according to /home/saulius/struct/CIF-dictionaries/cif_core.dic
dictionary named 'cif_core.dic' version 2.4.1 from
2010-06-29.

'_exptl_absorpt_correction_type' value 'Multi-scan'
changed to 'multi-scan' according to
/home/saulius/struct/CIF-dictionaries/cif_core.dic dictionary named
'cif_core.dic' version 2.4.1 from 2010-06-29.

Automatic conversion script
Id: cif_fix_values 1715 2011-07-08 13:25:40Z adriana 
;
_cod_original_cell_volume 1210.6(2)
_cod_original_sg_symbol_H-M 'P 21/n'
_cod_database_code 2222937
_cod_database_fobs_code 2222937

loop_
_symmetry_equiv_pos_as_xyz
'x, y, z'
'-x+1/2, y+1/2, -z+1/2'
'-x, -y, -z'
'x-1/2, -y-1/2, z-1/2'

loop_
_atom_site_type_symbol
_atom_site_label
_atom_site_fract_x
_atom_site_fract_y
_atom_site_fract_z
_atom_site_U_iso_or_equiv
_atom_site_adp_type
_atom_site_calc_flag
_atom_site_refinement_flags
_atom_site_occupancy
_atom_site_disorder_assembly
_atom_site_disorder_group
Ag Ag1 0.6205(2) 0.57863(7) 0.43648(7) 0.0682(5) Uani d . 1 . .
O O1 0.8666(17) 0.6779(7) 0.3367(8) 0.080(3) Uani d . 1 . .
O O2 1.0702(19) 0.5875(8) 0.4336(8) 0.094(4) Uani d . 1 . .
O O3 1.2426(18) 0.6792(9) 0.3497(8) 0.096(4) Uani d . 1 . .
N N1 0.5362(17) 0.4427(6) 0.3705(6) 0.047(2) Uani d . 1 . .
N N2 0.4403(17) 0.3760(7) 0.4232(7) 0.054(3) Uani d . 1 . .
N N3 0.5156(19) 0.3113(7) 0.2993(8) 0.061(3) Uani d . 1 . .
H H3 0.5270 0.2681 0.2570 0.074 Uiso calc R 1 . .
N N4 1.061(2) 0.6493(8) 0.3760(8) 0.067(3) Uani d . 1 . .
C C1 0.547(3) 0.4325(13) 0.1257(10) 0.087(5) Uani d . 1 . .
H H1A 0.3891 0.4523 0.1263 0.130 Uiso calc R 1 . .
H H1B 0.5473 0.3686 0.1093 0.130 Uiso calc R 1 . .
H H1C 0.6133 0.4680 0.0809 0.130 Uiso calc R 1 . .
C C2 0.692(2) 0.4463(9) 0.2217(9) 0.058(3) Uani d . 1 . .
H H2 0.6933 0.5126 0.2339 0.070 Uiso calc R 1 . .
C C3 0.946(3) 0.4169(15) 0.2284(14) 0.104(6) Uani d . 1 . .
H H3A 1.0273 0.4274 0.2904 0.155 Uiso calc R 1 . .
H H3B 1.0189 0.4520 0.1852 0.155 Uiso calc R 1 . .
H H3C 0.9529 0.3527 0.2137 0.155 Uiso calc R 1 . .
C C4 0.5824(19) 0.4017(7) 0.2966(8) 0.044(3) Uani d . 1 . .
C C5 0.429(2) 0.3010(8) 0.3788(9) 0.055(3) Uani d . 1 B .
C C6 0.342(2) 0.2139(8) 0.4109(12) 0.085(5) Uani d D 1 . .
H H6 0.3262 0.2233 0.4761 0.102 Uiso calc PR 0.50 A 1
H H6' 0.3460 0.1810 0.3525 0.102 Uiso calc PR 0.50 A 2
C C7 0.097(3) 0.192(2) 0.359(2) 0.087(8) Uani d PDU 0.50 B 1
H H7A 0.0448 0.1347 0.3805 0.131 Uiso calc PR 0.50 B 1
H H7B 0.1006 0.1882 0.2934 0.131 Uiso calc PR 0.50 B 1
H H7C -0.0092 0.2401 0.3700 0.131 Uiso calc PR 0.50 B 1
C C8 0.503(4) 0.1308(18) 0.409(3) 0.089(7) Uani d PDU 0.50 B 1
H H8A 0.4306 0.0774 0.4308 0.134 Uiso calc PR 0.50 B 1
H H8B 0.6496 0.1423 0.4490 0.134 Uiso calc PR 0.50 B 1
H H8C 0.5300 0.1205 0.3468 0.134 Uiso calc PR 0.50 B 1
C C7' 0.083(2) 0.203(2) 0.408(2) 0.087(8) Uani d PD 0.50 B 2
H H7'1 0.0510 0.1425 0.4297 0.131 Uiso calc PR 0.50 B 2
H H7'2 0.0038 0.2097 0.3446 0.131 Uiso calc PR 0.50 B 2
H H7'3 0.0273 0.2484 0.4461 0.131 Uiso calc PR 0.50 B 2
C C8' 0.490(4) 0.144(2) 0.471(2) 0.089(7) Uani d PD 0.50 B 2
H H8'1 0.3938 0.0928 0.4820 0.134 Uiso calc PR 0.50 B 2
H H8'2 0.5548 0.1720 0.5292 0.134 Uiso calc PR 0.50 B 2
H H8'3 0.6138 0.1236 0.4399 0.134 Uiso calc PR 0.50 B 2

loop_
_atom_site_aniso_label
_atom_site_aniso_U_11
_atom_site_aniso_U_22
_atom_site_aniso_U_33
_atom_site_aniso_U_12
_atom_site_aniso_U_13
_atom_site_aniso_U_23
Ag1 0.0868(9) 0.0610(7) 0.0623(7) -0.0294(6) 0.0285(5) -0.0052(5)
O1 0.051(6) 0.080(7) 0.107(8) 0.001(5) 0.007(5) 0.031(6)
O2 0.078(7) 0.108(9) 0.091(7) -0.021(6) 0.003(6) 0.066(7)
O3 0.064(6) 0.119(9) 0.104(8) -0.015(6) 0.016(6) 0.057(7)
N1 0.063(6) 0.039(5) 0.039(5) -0.016(4) 0.009(4) 0.003(4)
N2 0.054(6) 0.052(6) 0.055(6) -0.018(5) 0.009(5) 0.007(5)
N3 0.066(7) 0.050(6) 0.067(7) 0.004(5) 0.008(6) -0.009(5)
N4 0.056(7) 0.075(8) 0.070(7) -0.001(6) 0.016(6) 0.018(6)
C1 0.083(10) 0.123(14) 0.055(8) -0.004(10) 0.013(7) 0.012(9)
C2 0.059(8) 0.059(8) 0.055(7) 0.004(6) 0.008(6) 0.001(6)
C3 0.056(9) 0.146(18) 0.112(14) 0.007(10) 0.027(9) 0.040(13)
C4 0.038(6) 0.044(6) 0.048(6) 0.002(4) 0.004(5) -0.001(5)
C5 0.050(7) 0.043(7) 0.071(8) -0.010(5) 0.005(6) 0.001(6)
C6 0.077(10) 0.044(7) 0.131(14) -0.003(7) 0.011(9) 0.021(9)
C7 0.080(9) 0.093(10) 0.090(12) -0.017(8) 0.020(8) 0.011(9)
C8 0.083(10) 0.087(10) 0.098(12) 0.002(8) 0.016(9) 0.014(9)
C7' 0.080(9) 0.093(10) 0.090(12) -0.017(8) 0.020(8) 0.011(9)
C8' 0.083(10) 0.087(10) 0.098(12) 0.002(8) 0.016(9) 0.014(9)

loop_
_atom_type_symbol
_atom_type_description
_atom_type_scat_dispersion_real
_atom_type_scat_dispersion_imag
_atom_type_scat_source
C C 0.0033 0.0016 'International Tables Vol C Tables 4.2.6.8 and 6.1.1.4'
H H 0.0000 0.0000 'International Tables Vol C Tables 4.2.6.8 and 6.1.1.4'
N N 0.0061 0.0033 'International Tables Vol C Tables 4.2.6.8 and 6.1.1.4'
O O 0.0106 0.0060 'International Tables Vol C Tables 4.2.6.8 and 6.1.1.4'
Ag Ag -0.8971 1.1015 'International Tables Vol C Tables 4.2.6.8 and 6.1.1.4'

loop_
_geom_angle_atom_site_label_1
_geom_angle_atom_site_label_2
_geom_angle_atom_site_label_3
_geom_angle_site_symmetry_1
_geom_angle_site_symmetry_3
_geom_angle
_geom_angle_publ_flag
N1 Ag1 N2 . 3_666 127.2(3) ?
N1 Ag1 O2 . . 100.7(4) ?
N2 Ag1 O2 3_666 . 108.0(4) ?
N1 Ag1 O1 . . 110.5(4) ?
N2 Ag1 O1 3_666 . 121.8(4) ?
O2 Ag1 O1 . . 48.0(3) ?
N4 O1 Ag1 . . 95.3(7) ?
N4 O2 Ag1 . . 96.6(8) ?
C4 N1 N2 . . 106.9(9) ?
C4 N1 Ag1 . . 135.2(7) ?
N2 N1 Ag1 . . 117.1(7) ?
C5 N2 N1 . . 107.8(10) ?
C5 N2 Ag1 . 3_666 136.3(9) ?
N1 N2 Ag1 . 3_666 115.6(7) ?
C5 N3 C4 . . 106.1(10) ?
C5 N3 H3 . . 126.9 ?
C4 N3 H3 . . 126.9 ?
O2 N4 O1 . . 119.8(11) ?
O2 N4 O3 . . 121.1(12) ?
O1 N4 O3 . . 118.8(11) ?
C2 C1 H1A . . 109.5 ?
C2 C1 H1B . . 109.5 ?
H1A C1 H1B . . 109.5 ?
C2 C1 H1C . . 109.5 ?
H1A C1 H1C . . 109.5 ?
H1B C1 H1C . . 109.5 ?
C4 C2 C1 . . 112.3(11) ?
C4 C2 C3 . . 110.7(11) ?
C1 C2 C3 . . 113.7(13) ?
C4 C2 H2 . . 106.6 ?
C1 C2 H2 . . 106.6 ?
C3 C2 H2 . . 106.6 ?
C2 C3 H3A . . 109.5 ?
C2 C3 H3B . . 109.5 ?
H3A C3 H3B . . 109.5 ?
C2 C3 H3C . . 109.5 ?
H3A C3 H3C . . 109.5 ?
H3B C3 H3C . . 109.5 ?
N1 C4 N3 . . 108.5(10) ?
N1 C4 C2 . . 125.2(10) ?
N3 C4 C2 . . 126.2(11) ?
N2 C5 N3 . . 110.6(11) ?
N2 C5 C6 . . 124.8(13) ?
N3 C5 C6 . . 124.6(13) ?
C5 C6 C7' . . 118.6(15) ?
C5 C6 C8' . . 124.9(15) ?
C7' C6 C8' . . 114.3(10) ?
C5 C6 C7 . . 111.1(17) ?
C5 C6 C8 . . 115.7(17) ?
C7' C6 C8 . . 121(2) ?
C7 C6 C8 . . 110.4(10) ?
C5 C6 H6 . . 106.3 ?
C7 C6 H6 . . 106.3 ?
C8 C6 H6 . . 106.3 ?
C6 C7 H7A . . 109.5 ?
C6 C7 H7B . . 109.5 ?
H7A C7 H7B . . 109.5 ?
C6 C7 H7C . . 109.5 ?
H7A C7 H7C . . 109.5 ?
H7B C7 H7C . . 109.5 ?
C6 C8 H8A . . 109.5 ?
C6 C8 H8B . . 109.5 ?
H8A C8 H8B . . 109.5 ?
C6 C8 H8C . . 109.5 ?
H8A C8 H8C . . 109.5 ?
H8B C8 H8C . . 109.5 ?
C6 C7' H7'1 . . 109.5 ?
C6 C7' H7'2 . . 109.5 ?
H7'1 C7' H7'2 . . 109.5 ?
C6 C7' H7'3 . . 109.5 ?
H7'1 C7' H7'3 . . 109.5 ?
H7'2 C7' H7'3 . . 109.5 ?
C6 C8' H8'1 . . 109.5 ?
C6 C8' H8'2 . . 109.5 ?
H8'1 C8' H8'2 . . 109.5 ?
C6 C8' H8'3 . . 109.5 ?
H8'1 C8' H8'3 . . 109.5 ?
H8'2 C8' H8'3 . . 109.5 ?

loop_
_geom_bond_atom_site_label_1
_geom_bond_atom_site_label_2
_geom_bond_site_symmetry_2
_geom_bond_distance
_geom_bond_publ_flag
Ag1 N1 . 2.218(9) ?
Ag1 N2 3_666 2.232(10) ?
Ag1 O2 . 2.615(11) ?
Ag1 O1 . 2.630(10) ?
O1 N4 . 1.245(14) ?
O2 N4 . 1.224(14) ?
O3 N4 . 1.258(14) ?
N1 C4 . 1.297(14) ?
N1 N2 . 1.407(12) ?
N2 C5 . 1.264(15) ?
N2 Ag1 3_666 2.232(10) ?
N3 C5 . 1.342(17) ?
N3 C4 . 1.373(15) ?
N3 H3 . 0.8900 ?
C1 C2 . 1.520(19) ?
C1 H1A . 0.9600 ?
C1 H1B . 0.9600 ?
C1 H1C . 0.9600 ?
C2 C4 . 1.498(18) ?
C2 C3 . 1.52(2) ?
C2 H2 . 0.9800 ?
C3 H3A . 0.9600 ?
C3 H3B . 0.9600 ?
C3 H3C . 0.9600 ?
C5 C6 . 1.469(16) ?
C6 C7' . 1.505(10) ?
C6 C8' . 1.508(10) ?
C6 C7 . 1.529(10) ?
C6 C8 . 1.529(10) ?
C6 H6 . 0.9800 ?
C6 H6' . 0.9800 ?
C7 H7A . 0.9600 ?
C7 H7B . 0.9600 ?
C7 H7C . 0.9600 ?
C8 H8A . 0.9600 ?
C8 H8B . 0.9600 ?
C8 H8C . 0.9600 ?
C7' H7'1 . 0.9600 ?
C7' H7'2 . 0.9600 ?
C7' H7'3 . 0.9600 ?
C8' H8'1 . 0.9600 ?
C8' H8'2 . 0.9600 ?
C8' H8'3 . 0.9600 ?

loop_
_geom_hbond_atom_site_label_D
_geom_hbond_atom_site_label_H
_geom_hbond_atom_site_label_A
_geom_hbond_site_symmetry_A
_geom_hbond_distance_DH
_geom_hbond_distance_HA
_geom_hbond_distance_DA
_geom_hbond_angle_DHA
_geom_hbond_publ_flag
N3 H3 O1 2_645 0.89 2.06 2.930(10) 167 yes

loop_
_geom_torsion_atom_site_label_1
_geom_torsion_atom_site_label_2
_geom_torsion_atom_site_label_3
_geom_torsion_atom_site_label_4
_geom_torsion_site_symmetry_1
_geom_torsion_site_symmetry_2
_geom_torsion_site_symmetry_3
_geom_torsion_site_symmetry_4
_geom_torsion
_geom_torsion_publ_flag
N1 Ag1 O1 N4 . . . . -89.2(9) ?
N2 Ag1 O1 N4 3_666 . . . 82.9(9) ?
O2 Ag1 O1 N4 . . . . -3.1(8) ?
N1 Ag1 O2 N4 . . . . 111.2(9) ?
N2 Ag1 O2 N4 3_666 . . . -113.7(9) ?
O1 Ag1 O2 N4 . . . . 3.2(8) ?
N2 Ag1 N1 C4 3_666 . . . -170.4(10) ?
O2 Ag1 N1 C4 . . . . -47.8(11) ?
O1 Ag1 N1 C4 . . . . 1.2(12) ?
N2 Ag1 N1 N2 3_666 . . . -2.1(11) ?
O2 Ag1 N1 N2 . . . . 120.4(8) ?
O1 Ag1 N1 N2 . . . . 169.4(7) ?
C4 N1 N2 C5 . . . . -1.3(13) ?
Ag1 N1 N2 C5 . . . . -172.7(8) ?
C4 N1 N2 Ag1 . . . 3_666 173.2(7) ?
Ag1 N1 N2 Ag1 . . . 3_666 1.9(10) ?
Ag1 O2 N4 O1 . . . . -5.8(14) ?
Ag1 O2 N4 O3 . . . . -179.6(12) ?
Ag1 O1 N4 O2 . . . . 5.8(14) ?
Ag1 O1 N4 O3 . . . . 179.7(12) ?
N2 N1 C4 N3 . . . . 1.0(12) ?
Ag1 N1 C4 N3 . . . . 170.1(8) ?
N2 N1 C4 C2 . . . . -178.6(10) ?
Ag1 N1 C4 C2 . . . . -9.6(18) ?
C5 N3 C4 N1 . . . . -0.4(13) ?
C5 N3 C4 C2 . . . . 179.2(11) ?
C1 C2 C4 N1 . . . . -126.3(14) ?
C3 C2 C4 N1 . . . . 105.4(15) ?
C1 C2 C4 N3 . . . . 54.0(16) ?
C3 C2 C4 N3 . . . . -74.2(17) ?
N1 N2 C5 N3 . . . . 1.1(14) ?
Ag1 N2 C5 N3 3_666 . . . -171.8(9) ?
N1 N2 C5 C6 . . . . 179.2(11) ?
Ag1 N2 C5 C6 3_666 . . . 6(2) ?
C4 N3 C5 N2 . . . . -0.4(14) ?
C4 N3 C5 C6 . . . . -178.5(11) ?
N2 C5 C6 C7' . . . . 74(3) ?
N3 C5 C6 C7' . . . . -108(2) ?
N2 C5 C6 C8' . . . . -88(3) ?
N3 C5 C6 C8' . . . . 90(3) ?
N2 C5 C6 C7 . . . . 104(2) ?
N3 C5 C6 C7 . . . . -78(2) ?
N2 C5 C6 C8 . . . . -128.8(19) ?
N3 C5 C6 C8 . . . . 49(2) ?
